data_7151299
loop_
_publ_author_name
'Booker, James E. M.'
'Boto, Alicia'
'Churchill, Gwydion H.'
'Green, Clive P.'
'Ling, Matthew'
'Meek, Graham'
'Prabhakaran, Jaya'
'Sinclair, David'
'Blake, Alexander J.'
'Pattenden, Gerald'

_publ_section_title
;
 Approaches to the quaternary stereocentre and to the heterocyclic core
 in diazonamide A using the Heck reaction and related coupling
 reactions
;
_journal_issue 22
_journal_name_full 'Organic &amp;  Biomolecular Chemistry'
_journal_page_first 4193
_journal_paper_doi 10.1039/b609604b
_journal_volume 4
_journal_year 2006
_chemical_absolute_configuration syn
_chemical_formula_moiety 'C27 H35 N O5'
_chemical_formula_sum 'C27 H35 N O5'
_chemical_formula_weight 453.56
_chemical_name_systematic
;
?
;
_space_group_IT_number 19
_symmetry_cell_setting orthorhombic
_symmetry_space_group_name_Hall 'P 2ac 2ab'
_symmetry_space_group_name_H-M 'P 21 21 21'
_atom_sites_solution_hydrogens 'geometrically placed, OH, C4-prime Me delta-F'
_atom_sites_solution_primary direct
_atom_sites_solution_secondary difmap
_audit_creation_method SHELXL97
_cell_angle_alpha 90.00
_cell_angle_beta 90.00
_cell_angle_gamma 90.00
_cell_formula_units_Z 4
_cell_length_a 9.5722(11)
_cell_length_b 11.5881(13)
_cell_length_c 23.044(3)
_cell_measurement_reflns_used 3504
_cell_measurement_temperature 150(2)
_cell_measurement_theta_max 27.85
_cell_measurement_theta_min 2.5
_cell_volume 2556.1(5)
_computing_cell_refinement 'Bruker SAINT version 6.02a (Bruker, 2000)'
_computing_data_collection 'Bruker SMART version 5.054 (Bruker, 1998)'
_computing_data_reduction 'Bruker SAINT; Bruker SHELXTL (Bruker, 1997)'
_computing_publication_material 'SHELXL-97; PLATON (Spek, 2001)'
_computing_structure_refinement 'SHELXL-97 (Sheldrick, 1997)'
_computing_structure_solution 'SHELXS-97 (Sheldrick, 1990)'
_diffrn_ambient_temperature 150(2)
_diffrn_measured_fraction_theta_full 0.989
_diffrn_measured_fraction_theta_max 0.925
_diffrn_measurement_device_type 'Bruker SMART1000 CCD area detector'
_diffrn_measurement_method omega
_diffrn_radiation_monochromator graphite
_diffrn_radiation_source 'sealed tube'
_diffrn_radiation_type MoK\a
_diffrn_radiation_wavelength 0.71073
_diffrn_reflns_av_R_equivalents 0.038
_diffrn_reflns_av_sigmaI/netI 0.017
_diffrn_reflns_limit_h_max 12
_diffrn_reflns_limit_h_min -12
_diffrn_reflns_limit_k_max 15
_diffrn_reflns_limit_k_min -15
_diffrn_reflns_limit_l_max 31
_diffrn_reflns_limit_l_min -30
_diffrn_reflns_number 22674
_diffrn_reflns_theta_full 27.50
_diffrn_reflns_theta_max 28.72
_diffrn_reflns_theta_min 1.97
_diffrn_standards_decay_% 0
_diffrn_standards_number 0
_exptl_absorpt_coefficient_mu 0.081
_exptl_absorpt_correction_type none
_exptl_crystal_colour colourless
_exptl_crystal_density_diffrn 1.179
_exptl_crystal_density_method 'not measured'
_exptl_crystal_description block
_exptl_crystal_F_000 976
_exptl_crystal_size_max 0.54
_exptl_crystal_size_mid 0.47
_exptl_crystal_size_min 0.22
_refine_diff_density_max 0.19
_refine_diff_density_min -0.18
_refine_diff_density_rms 0.03
_refine_ls_extinction_method none
_refine_ls_goodness_of_fit_ref 1.053
_refine_ls_hydrogen_treatment 'riding model, OH, C4-prime Me rigid rotating group'
_refine_ls_matrix_type full
_refine_ls_number_parameters 300
_refine_ls_number_reflns 3438
_refine_ls_number_restraints 0
_refine_ls_restrained_S_all 1.053
_refine_ls_R_factor_all 0.0359
_refine_ls_R_factor_gt 0.0297
_refine_ls_shift/su_max 0.001
_refine_ls_shift/su_mean 0.000
_refine_ls_structure_factor_coef Fsqd
_refine_ls_weighting_details 'calc w=1/[\s^2^(Fo^2^)+(0.0471P)^2^+0.1453P] where P=(Fo^2^+2Fc^2^)/3'
_refine_ls_weighting_scheme calc
_refine_ls_wR_factor_gt 0.0753
_refine_ls_wR_factor_ref 0.0787
_reflns_number_gt 3045
_reflns_number_total 3463
_reflns_threshold_expression I>2sigma(I)
_cod_data_source_file b609604b.txt
_cod_data_source_block BZEOXA
_cod_depositor_comments
;
The following automatic conversions were performed:
'_symmetry_cell_setting' value 'Orthorhombic' changed to 'orthorhombic'
according to '/home/saulius/struct/CIF-dictionaries/cif_core.dic'
dictionary named 'cif_core.dic' version 2.4.1 from 2010-06-29.

Automatic conversion script
Id: cif_fix_enum 1527 2010-12-29 10:47:43Z saulius 
;
_cod_database_code 7151299

loop_
_symmetry_equiv_pos_as_xyz
'x, y, z'
'-x+1/2, -y, z+1/2'
'-x, y+1/2, -z+1/2'
'x+1/2, -y+1/2, -z'

loop_
_atom_site_label
_atom_site_type_symbol
_atom_site_fract_x
_atom_site_fract_y
_atom_site_fract_z
_atom_site_U_iso_or_equiv
_atom_site_adp_type
_atom_site_occupancy
_atom_site_symmetry_multiplicity
_atom_site_calc_flag
_atom_site_refinement_flags
_atom_site_disorder_assembly
_atom_site_disorder_group
O1 O 0.54715(11) 0.76052(9) 0.04863(5) 0.0299(2) Uani 1 1 d . . .
C2 C 0.42657(16) 0.82754(13) 0.03519(6) 0.0272(3) Uani 1 1 d . . .
N3 N 0.44107(13) 0.92597(11) 0.07651(5) 0.0258(3) Uani 1 1 d . . .
C4 C 0.55219(15) 0.90371(13) 0.11963(6) 0.0248(3) Uani 1 1 d . . .
H4A H 0.5164 0.9172 0.1598 0.030 Uiso 1 1 calc R . .
C5 C 0.57601(17) 0.77471(13) 0.10916(6) 0.0284(3) Uani 1 1 d . . .
H5A H 0.6735 0.7527 0.1183 0.034 Uiso 1 1 calc R . .
H5B H 0.5117 0.7276 0.1331 0.034 Uiso 1 1 calc R . .
C6 C 0.29503(18) 0.75727(16) 0.04613(8) 0.0380(4) Uani 1 1 d . . .
H6A H 0.2911 0.7349 0.0871 0.057 Uiso 1 1 calc R . .
H6B H 0.2965 0.6878 0.0219 0.057 Uiso 1 1 calc R . .
H6C H 0.2127 0.8038 0.0365 0.057 Uiso 1 1 calc R . .
C7 C 0.4407(2) 0.86578(15) -0.02764(6) 0.0363(4) Uani 1 1 d . . .
H7A H 0.5269 0.9105 -0.0323 0.054 Uiso 1 1 calc R . .
H7B H 0.3604 0.9137 -0.0383 0.054 Uiso 1 1 calc R . .
H7C H 0.4440 0.7977 -0.0529 0.054 Uiso 1 1 calc R . .
C8 C 0.35550(17) 1.01818(14) 0.08058(6) 0.0284(3) Uani 1 1 d . . .
O8 O 0.37583(12) 1.09885(11) 0.11415(5) 0.0379(3) Uani 1 1 d . . .
O9 O 0.24650(12) 1.00979(10) 0.04435(5) 0.0321(2) Uani 1 1 d . . .
C10 C 0.16913(17) 1.11420(14) 0.02525(7) 0.0313(3) Uani 1 1 d . . .
C11 C 0.08490(19) 1.16397(16) 0.07511(8) 0.0380(4) Uani 1 1 d . . .
H11A H 0.1485 1.1946 0.1047 0.057 Uiso 1 1 calc R . .
H11B H 0.0267 1.1032 0.0922 0.057 Uiso 1 1 calc R . .
H11C H 0.0250 1.2263 0.0607 0.057 Uiso 1 1 calc R . .
C12 C 0.0756(2) 1.06521(17) -0.02208(8) 0.0420(4) Uani 1 1 d . . .
H12A H 0.1335 1.0339 -0.0534 0.063 Uiso 1 1 calc R . .
H12B H 0.0157 1.1266 -0.0375 0.063 Uiso 1 1 calc R . .
H12C H 0.0173 1.0036 -0.0059 0.063 Uiso 1 1 calc R . .
C13 C 0.2725(2) 1.19949(19) 0.00013(9) 0.0506(5) Uani 1 1 d . . .
H13A H 0.3317 1.2300 0.0313 0.076 Uiso 1 1 calc R . .
H13B H 0.2218 1.2631 -0.0183 0.076 Uiso 1 1 calc R . .
H13C H 0.3310 1.1606 -0.0288 0.076 Uiso 1 1 calc R . .
C1' C 0.68590(16) 0.97408(13) 0.10902(6) 0.0264(3) Uani 1 1 d . . .
H1'A H 0.7213 0.9550 0.0693 0.032 Uiso 1 1 calc R . .
O1' O 0.66084(13) 1.09550(9) 0.11147(6) 0.0373(3) Uani 1 1 d . . .
H1' H 0.5753 1.1075 0.1170 0.056 Uiso 1 1 calc R . .
C2' C 0.79879(15) 0.94272(12) 0.15251(6) 0.0239(3) Uani 1 1 d . . .
C3' C 0.92204(16) 0.90392(13) 0.13429(7) 0.0280(3) Uani 1 1 d . . .
H3'A H 0.9343 0.8981 0.0935 0.034 Uiso 1 1 calc R . .
C4' C 1.04337(17) 0.86850(16) 0.17110(7) 0.0360(4) Uani 1 1 d . . .
H4'1 H 1.0206 0.8809 0.2121 0.054 Uiso 1 1 calc R . .
H4'2 H 1.1254 0.9147 0.1607 0.054 Uiso 1 1 calc R . .
H4'3 H 1.0637 0.7866 0.1646 0.054 Uiso 1 1 calc R . .
C1A C 0.76461(15) 0.95818(12) 0.21552(6) 0.0240(3) Uani 1 1 d . . .
C2A C 0.73708(16) 0.86290(13) 0.25117(6) 0.0255(3) Uani 1 1 d . . .
C3A C 0.70357(17) 0.87735(14) 0.30975(7) 0.0305(3) Uani 1 1 d . . .
H3AA H 0.6849 0.8122 0.3336 0.037 Uiso 1 1 calc R . .
C4A C 0.69784(17) 0.98779(16) 0.33268(7) 0.0347(4) Uani 1 1 d . . .
H4AA H 0.6752 0.9981 0.3725 0.042 Uiso 1 1 calc R . .
C5A C 0.72463(17) 1.08275(15) 0.29851(7) 0.0343(4) Uani 1 1 d . . .
H5AA H 0.7206 1.1581 0.3147 0.041 Uiso 1 1 calc R . .
C6A C 0.75760(17) 1.06772(14) 0.24028(7) 0.0298(3) Uani 1 1 d . . .
H6AA H 0.7758 1.1335 0.2169 0.036 Uiso 1 1 calc R . .
O7A O 0.74534(13) 0.75779(9) 0.22409(4) 0.0303(2) Uani 1 1 d . . .
C8A C 0.7226(2) 0.65699(14) 0.25872(7) 0.0366(4) Uani 1 1 d . . .
H8AA H 0.6252 0.6557 0.2731 0.044 Uiso 1 1 calc R . .
H8AB H 0.7861 0.6576 0.2926 0.044 Uiso 1 1 calc R . .
C9A C 0.75020(18) 0.55257(13) 0.22213(6) 0.0290(3) Uani 1 1 d . . .
C10A C 0.65121(18) 0.46557(14) 0.21838(7) 0.0331(3) Uani 1 1 d . . .
H10A H 0.5634 0.4745 0.2371 0.040 Uiso 1 1 calc R . .
C11A C 0.67945(19) 0.36540(15) 0.18745(8) 0.0376(4) Uani 1 1 d . . .
H11D H 0.6114 0.3058 0.1855 0.045 Uiso 1 1 calc R . .
C12A C 0.80619(19) 0.35206(15) 0.15954(7) 0.0354(4) Uani 1 1 d . . .
H12D H 0.8255 0.2833 0.1386 0.043 Uiso 1 1 calc R . .
C13A C 0.90459(19) 0.43900(15) 0.16222(7) 0.0369(4) Uani 1 1 d . . .
H13D H 0.9914 0.4303 0.1427 0.044 Uiso 1 1 calc R . .
C14A C 0.87716(18) 0.53907(15) 0.19325(8) 0.0357(4) Uani 1 1 d . . .
H14A H 0.9452 0.5987 0.1948 0.043 Uiso 1 1 calc R . .

loop_
_atom_site_aniso_label
_atom_site_aniso_U_11
_atom_site_aniso_U_22
_atom_site_aniso_U_33
_atom_site_aniso_U_23
_atom_site_aniso_U_13
_atom_site_aniso_U_12
O1 0.0322(6) 0.0281(5) 0.0293(5) -0.0048(5) -0.0020(4) 0.0040(5)
C2 0.0304(8) 0.0264(7) 0.0249(7) -0.0049(6) -0.0020(6) 0.0016(6)
N3 0.0271(6) 0.0287(6) 0.0215(6) -0.0048(5) -0.0035(5) 0.0024(5)
C4 0.0252(7) 0.0284(7) 0.0208(6) -0.0004(6) -0.0018(6) 0.0005(6)
C5 0.0299(7) 0.0270(7) 0.0282(7) 0.0020(6) -0.0032(6) -0.0030(6)
C6 0.0342(8) 0.0379(9) 0.0420(9) -0.0025(8) -0.0077(7) -0.0058(7)
C7 0.0444(10) 0.0395(9) 0.0250(7) -0.0043(7) -0.0016(7) 0.0090(8)
C8 0.0275(7) 0.0342(8) 0.0235(7) -0.0037(6) 0.0001(6) 0.0036(7)
O8 0.0371(6) 0.0410(7) 0.0356(6) -0.0149(5) -0.0060(5) 0.0118(5)
O9 0.0293(5) 0.0334(6) 0.0335(5) -0.0050(5) -0.0061(5) 0.0064(5)
C10 0.0300(8) 0.0310(8) 0.0328(8) 0.0046(6) -0.0033(7) 0.0030(7)
C11 0.0341(9) 0.0368(9) 0.0431(9) -0.0025(7) 0.0002(7) 0.0079(8)
C12 0.0391(9) 0.0455(10) 0.0414(9) -0.0015(8) -0.0126(8) 0.0066(8)
C13 0.0504(11) 0.0559(12) 0.0455(10) 0.0141(9) -0.0014(9) -0.0148(10)
C1' 0.0285(7) 0.0252(7) 0.0256(7) 0.0024(6) -0.0004(6) -0.0009(6)
O1' 0.0385(6) 0.0228(5) 0.0505(7) 0.0061(5) -0.0085(6) -0.0005(5)
C2' 0.0265(7) 0.0199(7) 0.0253(7) 0.0008(5) -0.0008(6) -0.0034(6)
C3' 0.0305(8) 0.0271(7) 0.0264(7) -0.0019(6) 0.0018(6) -0.0026(7)
C4' 0.0268(8) 0.0442(9) 0.0370(8) -0.0020(7) 0.0012(7) 0.0051(7)
C1A 0.0204(7) 0.0251(7) 0.0265(7) -0.0023(6) -0.0019(6) 0.0007(6)
C2A 0.0243(7) 0.0263(7) 0.0259(7) -0.0028(6) -0.0025(6) 0.0011(6)
C3A 0.0309(8) 0.0355(8) 0.0251(7) 0.0007(6) -0.0001(6) 0.0011(7)
C4A 0.0304(8) 0.0453(10) 0.0285(7) -0.0097(7) 0.0019(6) 0.0013(7)
C5A 0.0327(8) 0.0326(8) 0.0376(9) -0.0132(7) 0.0027(7) -0.0010(7)
C6A 0.0274(8) 0.0269(7) 0.0351(8) -0.0035(6) 0.0009(7) -0.0015(6)
O7A 0.0472(7) 0.0220(5) 0.0218(5) 0.0008(4) 0.0015(5) 0.0007(5)
C8A 0.0554(11) 0.0264(8) 0.0281(7) 0.0044(6) 0.0029(8) -0.0030(8)
C9A 0.0382(8) 0.0239(7) 0.0248(7) 0.0068(6) -0.0022(7) 0.0008(7)
C10A 0.0306(8) 0.0317(8) 0.0371(8) 0.0035(7) 0.0025(7) 0.0005(7)
C11A 0.0382(9) 0.0285(8) 0.0461(10) 0.0006(7) -0.0014(8) -0.0070(7)
C12A 0.0458(10) 0.0272(8) 0.0332(8) 0.0011(7) -0.0002(7) 0.0047(7)
C13A 0.0364(9) 0.0367(9) 0.0378(9) 0.0041(7) 0.0061(7) 0.0036(7)
C14A 0.0367(9) 0.0306(8) 0.0399(9) 0.0031(7) 0.0003(7) -0.0073(7)

loop_
_atom_type_symbol
_atom_type_description
_atom_type_scat_dispersion_real
_atom_type_scat_dispersion_imag
_atom_type_scat_source
C C 0.0033 0.0016 'International Tables Vol C Tables 4.2.6.8 and 6.1.1.4'
H H 0.0000 0.0000 'International Tables Vol C Tables 4.2.6.8 and 6.1.1.4'
N N 0.0061 0.0033 'International Tables Vol C Tables 4.2.6.8 and 6.1.1.4'
O O 0.0106 0.0060 'International Tables Vol C Tables 4.2.6.8 and 6.1.1.4'

loop_
_geom_angle_atom_site_label_1
_geom_angle_atom_site_label_2
_geom_angle_atom_site_label_3
_geom_angle
_geom_angle_site_symmetry_1
_geom_angle_site_symmetry_3
_geom_angle_publ_flag
C2 O1 C5 107.79(11) . . ?
O1 C2 N3 101.68(11) . . ?
O1 C2 C7 107.08(13) . . ?
N3 C2 C7 112.12(13) . . ?
O1 C2 C6 110.05(12) . . ?
N3 C2 C6 112.36(13) . . ?
C7 C2 C6 112.82(13) . . ?
C8 N3 C4 121.89(12) . . ?
C8 N3 C2 126.37(12) . . ?
C4 N3 C2 111.25(12) . . ?
N3 C4 C5 99.89(12) . . ?
N3 C4 C1' 113.56(12) . . ?
C5 C4 C1' 111.64(12) . . ?
O1 C5 C4 103.70(12) . . ?
O8 C8 O9 124.80(14) . . ?
O8 C8 N3 123.36(14) . . ?
O9 C8 N3 111.84(13) . . ?
C8 O9 C10 120.92(12) . . ?
O9 C10 C13 108.62(14) . . ?
O9 C10 C11 110.50(13) . . ?
C13 C10 C11 112.87(16) . . ?
O9 C10 C12 101.65(13) . . ?
C13 C10 C12 110.74(15) . . ?
C11 C10 C12 111.84(14) . . ?
O1' C1' C2' 109.22(12) . . ?
O1' C1' C4 112.11(12) . . ?
C2' C1' C4 111.15(12) . . ?
C3' C2' C1A 122.66(13) . . ?
C3' C2' C1' 120.25(13) . . ?
C1A C2' C1' 117.10(12) . . ?
C2' C3' C4' 127.04(14) . . ?
C6A C1A C2A 117.95(13) . . ?
C6A C1A C2' 121.07(13) . . ?
C2A C1A C2' 120.98(12) . . ?
O7A C2A C3A 124.01(14) . . ?
O7A C2A C1A 114.98(12) . . ?
C3A C2A C1A 121.00(14) . . ?
C4A C3A C2A 119.21(16) . . ?
C5A C4A C3A 120.83(15) . . ?
C4A C5A C6A 119.63(15) . . ?
C5A C6A C1A 121.37(15) . . ?
C2A O7A C8A 117.55(11) . . ?
O7A C8A C9A 108.57(12) . . ?
C10A C9A C14A 118.97(15) . . ?
C10A C9A C8A 120.14(15) . . ?
C14A C9A C8A 120.84(15) . . ?
C9A C10A C11A 120.46(16) . . ?
C12A C11A C10A 120.21(16) . . ?
C13A C12A C11A 119.78(16) . . ?
C12A C13A C14A 120.25(16) . . ?
C13A C14A C9A 120.31(15) . . ?

loop_
_geom_bond_atom_site_label_1
_geom_bond_atom_site_label_2
_geom_bond_distance
_geom_bond_site_symmetry_2
_geom_bond_publ_flag
O1 C2 1.4253(18) . ?
O1 C5 1.4313(18) . ?
C2 N3 1.4924(18) . ?
C2 C7 1.520(2) . ?
C2 C6 1.521(2) . ?
N3 C8 1.350(2) . ?
N3 C4 1.4782(18) . ?
C4 C5 1.531(2) . ?
C4 C1' 1.537(2) . ?
C8 O8 1.2290(19) . ?
C8 O9 1.3397(19) . ?
O9 C10 1.4853(19) . ?
C10 C13 1.514(2) . ?
C10 C11 1.517(2) . ?
C10 C12 1.521(2) . ?
C1' O1' 1.4285(19) . ?
C1' C2' 1.518(2) . ?
C2' C3' 1.331(2) . ?
C2' C1A 1.499(2) . ?
C3' C4' 1.495(2) . ?
C1A C6A 1.393(2) . ?
C1A C2A 1.401(2) . ?
C2A O7A 1.3709(17) . ?
C2A C3A 1.398(2) . ?
C3A C4A 1.386(2) . ?
C4A C5A 1.377(3) . ?
C5A C6A 1.389(2) . ?
O7A C8A 1.4313(18) . ?
C8A C9A 1.498(2) . ?
C9A C10A 1.386(2) . ?
C9A C14A 1.394(2) . ?
C10A C11A 1.389(2) . ?
C11A C12A 1.382(3) . ?
C12A C13A 1.381(2) . ?
C13A C14A 1.387(2) . ?

loop_
_geom_hbond_atom_site_label_D
_geom_hbond_atom_site_label_H
_geom_hbond_atom_site_label_A
_geom_hbond_distance_DH
_geom_hbond_distance_HA
_geom_hbond_distance_DA
_geom_hbond_angle_DHA
_geom_hbond_site_symmetry_A
O1' H1' O8 0.84 1.91 2.729(3) 163.5 .

loop_
_geom_torsion_atom_site_label_1
_geom_torsion_atom_site_label_2
_geom_torsion_atom_site_label_3
_geom_torsion_atom_site_label_4
_geom_torsion
_geom_torsion_site_symmetry_1
_geom_torsion_site_symmetry_2
_geom_torsion_site_symmetry_3
_geom_torsion_site_symmetry_4
_geom_torsion_publ_flag
C5 O1 C2 N3 32.16(14) . . . . ?
C5 O1 C2 C7 149.93(13) . . . . ?
C5 O1 C2 C6 -87.11(14) . . . . ?
O1 C2 N3 C8 177.47(14) . . . . ?
C7 C2 N3 C8 63.4(2) . . . . ?
C6 C2 N3 C8 -64.91(19) . . . . ?
O1 C2 N3 C4 -10.55(15) . . . . ?
C7 C2 N3 C4 -124.61(14) . . . . ?
C6 C2 N3 C4 107.07(14) . . . . ?
C8 N3 C4 C5 159.50(14) . . . . ?
C2 N3 C4 C5 -12.90(15) . . . . ?
C8 N3 C4 C1' -81.52(17) . . . . ?
C2 N3 C4 C1' 106.08(14) . . . . ?
C2 O1 C5 C4 -41.70(15) . . . . ?
N3 C4 C5 O1 31.69(14) . . . . ?
C1' C4 C5 O1 -88.69(14) . . . . ?
C4 N3 C8 O8 11.6(2) . . . . ?
C2 N3 C8 O8 -177.22(15) . . . . ?
C4 N3 C8 O9 -167.68(13) . . . . ?
C2 N3 C8 O9 3.5(2) . . . . ?
O8 C8 O9 C10 23.2(2) . . . . ?
N3 C8 O9 C10 -157.53(13) . . . . ?
C8 O9 C10 C13 53.62(19) . . . . ?
C8 O9 C10 C11 -70.71(17) . . . . ?
C8 O9 C10 C12 170.43(13) . . . . ?
N3 C4 C1' O1' 60.62(17) . . . . ?
C5 C4 C1' O1' 172.61(12) . . . . ?
N3 C4 C1' C2' -176.82(12) . . . . ?
C5 C4 C1' C2' -64.82(16) . . . . ?
O1' C1' C2' C3' -113.74(15) . . . . ?
C4 C1' C2' C3' 122.05(15) . . . . ?
O1' C1' C2' C1A 65.95(16) . . . . ?
C4 C1' C2' C1A -58.27(17) . . . . ?
C1A C2' C3' C4' 0.9(2) . . . . ?
C1' C2' C3' C4' -179.46(15) . . . . ?
C3' C2' C1A C6A 106.21(18) . . . . ?
C1' C2' C1A C6A -73.47(18) . . . . ?
C3' C2' C1A C2A -74.56(19) . . . . ?
C1' C2' C1A C2A 105.77(16) . . . . ?
C6A C1A C2A O7A 179.82(14) . . . . ?
C2' C1A C2A O7A 0.6(2) . . . . ?
C6A C1A C2A C3A 0.0(2) . . . . ?
C2' C1A C2A C3A -179.23(14) . . . . ?
O7A C2A C3A C4A -179.86(15) . . . . ?
C1A C2A C3A C4A -0.1(2) . . . . ?
C2A C3A C4A C5A 0.0(2) . . . . ?
C3A C4A C5A C6A 0.1(3) . . . . ?
C4A C5A C6A C1A -0.2(3) . . . . ?
C2A C1A C6A C5A 0.1(2) . . . . ?
C2' C1A C6A C5A 179.36(14) . . . . ?
C3A C2A O7A C8A -2.2(2) . . . . ?
C1A C2A O7A C8A 178.06(15) . . . . ?
C2A O7A C8A C9A -174.53(14) . . . . ?
O7A C8A C9A C10A -127.81(16) . . . . ?
O7A C8A C9A C14A 54.7(2) . . . . ?
C14A C9A C10A C11A 1.5(2) . . . . ?
C8A C9A C10A C11A -176.03(15) . . . . ?
C9A C10A C11A C12A -0.7(3) . . . . ?
C10A C11A C12A C13A -0.3(3) . . . . ?
C11A C12A C13A C14A 0.6(3) . . . . ?
C12A C13A C14A C9A 0.2(3) . . . . ?
C10A C9A C14A C13A -1.2(2) . . . . ?
C8A C9A C14A C13A 176.27(15) . . . . ?

loop_
_cod_related_entry_id
_cod_related_entry_database
_cod_related_entry_code
1 ChemSpider 10163680
